data_2010149
loop_
_publ_author_name
'Miller, Douglas C.'
'Ibers, James A.'

_publ_contact_author
;
     Dr. James A. Ibers
     Department of Chemistry
     Northwestern University
     Evanston, IL 60208-3113
;
_publ_section_title
;
 (Ozaphyrin)(TCNQ)~1/2~
;
_journal_issue 11
_journal_name_full 'Acta Crystallographica Section C'
_journal_page_first 1834
_journal_page_last 1837
_journal_paper_doi 10.1107/S0108270194002866
_journal_volume 50
_journal_year 1994
_chemical_formula_moiety '2(C36 H40 N4 O), C12 H4 N4'
_chemical_formula_structural (C~36~H~40~N~4~O)2(C~12~H~4~N~4~)
_chemical_formula_sum 'C84 H84 N12 O2'
_chemical_formula_weight 1293.64
_chemical_name_common (Ozaphyrin)(TCNQ)~1/2~
_chemical_name_systematic
;
 ?
;
_space_group_IT_number 2
_symmetry_cell_setting triclinic
_symmetry_space_group_name_Hall '-P 1'
_symmetry_space_group_name_H-M 'P -1'
_audit_creation_method SHELXL
_cell_angle_alpha 92.679(10)
_cell_angle_beta 108.491(10)
_cell_angle_gamma 101.262(10)
_cell_formula_units_Z 1
_cell_length_a 10.104(2)
_cell_length_b 13.479(3)
_cell_length_c 13.835(3)
_cell_measurement_reflns_used 47
_cell_measurement_temperature 113(2)
_cell_measurement_theta_max 43.21
_cell_measurement_theta_min 3.37
_cell_volume 1740.5(7)
_computing_cell_refinement 'CELREF (local program)'
_computing_data_collection 'PCPS (Huffman & Streib, 1992)'
_computing_data_reduction 'NUPICK (local program)'
_computing_molecular_graphics 'SHELXTL/PC User's Manual'
_computing_publication_material ' SHELXL93 and DATABL (local program)'
_computing_structure_refinement 'SHELXL93 (Sheldrick, 1993)'
_computing_structure_solution 'SHELXTL/PC User's Manual (Sheldrick, 1990)'
_diffrn_ambient_temperature 113(2)
_diffrn_measurement_device Picker
_diffrn_measurement_method \q-2\q
_diffrn_radiation_monochromator 'beta filter'
_diffrn_radiation_source 'standard-focus sealed tube'
_diffrn_radiation_type CuK\a
_diffrn_radiation_wavelength 1.540562
_diffrn_reflns_av_R_equivalents 0.0217
_diffrn_reflns_av_sigmaI/netI 0.0511
_diffrn_reflns_limit_h_max 10
_diffrn_reflns_limit_h_min -5
_diffrn_reflns_limit_k_max 13
_diffrn_reflns_limit_k_min -14
_diffrn_reflns_limit_l_max 13
_diffrn_reflns_limit_l_min -14
_diffrn_reflns_number 5036
_diffrn_reflns_theta_max 54.00
_diffrn_reflns_theta_min 3.36
_diffrn_standards_decay_% 0
_diffrn_standards_interval_count 100
_diffrn_standards_number 6
_exptl_absorpt_coefficient_mu 0.591
_exptl_absorpt_correction_T_max 0.968
_exptl_absorpt_correction_T_min 0.919
_exptl_absorpt_correction_type analytical
_exptl_crystal_colour purple
_exptl_crystal_density_diffrn 1.234
_exptl_crystal_description 'flat block'
_exptl_crystal_F_000 688
_exptl_crystal_size_max 0.36
_exptl_crystal_size_mid 0.12
_exptl_crystal_size_min 0.06
_refine_diff_density_max 0.535
_refine_diff_density_min -0.197
_refine_ls_extinction_method none
_refine_ls_goodness_of_fit_all 1.48
_refine_ls_goodness_of_fit_obs 1.64
_refine_ls_hydrogen_treatment 'H atoms riding'
_refine_ls_matrix_type full
_refine_ls_number_parameters 443
_refine_ls_number_reflns 4223
_refine_ls_number_restraints 0
_refine_ls_restrained_S_all 1.48
_refine_ls_restrained_S_obs 1.64
_refine_ls_R_factor_all 0.0820
_refine_ls_R_factor_obs 0.0487
_refine_ls_shift/esd_max 0.118
_refine_ls_shift/esd_mean 0.015
_refine_ls_structure_factor_coef Fsqd
_refine_ls_weighting_details 'w = 1/[\s^2^(F~o~^2^)+(0.04F~o~^2^)^2^]'
_refine_ls_weighting_scheme calc
_refine_ls_wR_factor_all 0.122
_refine_ls_wR_factor_obs 0.111
_reflns_number_observed 2990
_reflns_number_total 4223
_reflns_observed_criterion >2\s(I)
_cod_data_source_file bk1024.cif
_cod_data_source_block global
_cod_depositor_comments
;
The following automatic conversions were performed:

'_refine_ls_weighting_scheme' value ' calc
w = 1/[\s^2^(F~o~^2^)+(0.04F~o~^2^)^2^]' was changed to 'calc'. New
tag '_refine_ls_weighting_details' was created. The value of the new
tag was set to 'w = 1/[\s^2^(F~o~^2^)+(0.04F~o~^2^)^2^]'.

Automatic conversion script
Id: cif_fix_values 3143 2015-03-26 13:38:13Z robertas 

2019-10-16
Z value and formula fixed to values more according to usual
chemical conventions.                 miguel
;
_cod_original_formula_sum 'C42 H42 N6 O'
_cod_original_formula_weight 646.82
_cod_original_formula_moiety 'C36 H40 N4 O , 0,5C12 H4 N4'
_cod_original_formula_units_Z 2
_cod_original_cell_volume 1740.5(6)
_cod_database_code 2010149

loop_
_symmetry_equiv_pos_as_xyz
'x, y, z'
'-x, -y, -z'

loop_
_atom_site_aniso_label
_atom_site_aniso_U_11
_atom_site_aniso_U_22
_atom_site_aniso_U_33
_atom_site_aniso_U_12
_atom_site_aniso_U_13
_atom_site_aniso_U_23
O(1) 0.0290(14) 0.0292(13) 0.0358(14) 0.0071(11) 0.0104(11) 0.0022(10)
N(1) 0.033(2) 0.026(2) 0.028(2) 0.0026(13) 0.0075(14) 0.0008(13)
N(2) 0.039(2) 0.030(2) 0.026(2) 0.0095(14) 0.0134(14) 0.0057(13)
N(3) 0.026(2) 0.037(2) 0.031(2) 0.0111(13) 0.0090(13) 0.0054(13)
N(4) 0.028(2) 0.027(2) 0.035(2) 0.0037(13) 0.0095(14) 0.0043(13)
C(1) 0.032(2) 0.032(2) 0.024(2) 0.008(2) 0.012(2) 0.006(2)
C(2) 0.035(2) 0.027(2) 0.026(2) 0.001(2) 0.013(2) 0.0038(15)
C(3) 0.032(2) 0.028(2) 0.030(2) 0.004(2) 0.008(2) 0.001(2)
C(4) 0.035(2) 0.028(2) 0.028(2) 0.008(2) 0.012(2) 0.004(2)
C(5) 0.044(2) 0.028(2) 0.025(2) 0.005(2) 0.015(2) 0.003(2)
C(6) 0.044(2) 0.029(2) 0.032(2) 0.009(2) 0.012(2) 0.003(2)
C(7) 0.050(3) 0.033(2) 0.023(2) 0.014(2) 0.015(2) 0.004(2)
C(8) 0.039(2) 0.031(2) 0.026(2) 0.012(2) 0.016(2) 0.004(2)
C(9) 0.037(2) 0.033(2) 0.030(2) 0.013(2) 0.015(2) 0.005(2)
C(10) 0.040(2) 0.041(2) 0.029(2) 0.017(2) 0.018(2) 0.008(2)
C(11) 0.036(2) 0.036(2) 0.026(2) 0.010(2) 0.016(2) 0.007(2)
C(12) 0.032(2) 0.040(2) 0.031(2) 0.013(2) 0.015(2) 0.008(2)
C(13) 0.034(2) 0.038(2) 0.033(2) 0.006(2) 0.014(2) 0.005(2)
C(14) 0.028(2) 0.031(2) 0.029(2) 0.007(2) 0.012(2) 0.005(2)
C(15) 0.024(2) 0.037(2) 0.029(2) 0.006(2) 0.008(2) 0.006(2)
C(16) 0.034(2) 0.031(2) 0.037(2) 0.002(2) 0.010(2) 0.000(2)
C(17) 0.029(2) 0.025(2) 0.040(2) 0.007(2) 0.009(2) 0.001(2)
C(18) 0.033(2) 0.026(2) 0.037(2) 0.011(2) 0.015(2) 0.007(2)
C(19) 0.034(2) 0.029(2) 0.030(2) 0.010(2) 0.012(2) 0.006(2)
C(20) 0.041(2) 0.025(2) 0.039(2) 0.007(2) 0.012(2) 0.003(2)
C(21) 0.027(2) 0.034(2) 0.036(2) 0.009(2) 0.009(2) 0.004(2)
C(22) 0.027(2) 0.030(2) 0.034(2) 0.007(2) 0.011(2) 0.003(2)
C(23) 0.033(2) 0.033(2) 0.042(2) 0.012(2) 0.011(2) 0.005(2)
C(24) 0.028(2) 0.036(2) 0.039(2) 0.001(2) 0.009(2) 0.001(2)
C(25) 0.035(2) 0.033(2) 0.034(2) 0.005(2) 0.011(2) 0.003(2)
C(26) 0.037(2) 0.038(2) 0.039(2) 0.001(2) 0.008(2) 0.003(2)
C(27) 0.038(2) 0.042(2) 0.043(2) 0.000(2) 0.008(2) 0.001(2)
C(28) 0.057(2) 0.036(2) 0.035(2) 0.021(2) 0.019(2) 0.005(2)
C(29) 0.066(3) 0.032(2) 0.045(2) 0.014(2) 0.020(2) 0.000(2)
C(30) 0.084(3) 0.039(2) 0.049(3) 0.018(2) 0.025(2) 0.001(2)
C(31) 0.032(2) 0.042(2) 0.035(2) 0.011(2) 0.016(2) 0.008(2)
C(32) 0.028(2) 0.039(2) 0.049(2) 0.011(2) 0.015(2) 0.013(2)
C(33) 0.038(2) 0.046(2) 0.050(2) 0.013(2) 0.017(2) 0.009(2)
C(34) 0.037(2) 0.032(2) 0.045(2) 0.012(2) 0.008(2) 0.001(2)
C(35) 0.046(3) 0.043(2) 0.073(3) 0.019(2) 0.007(2) -0.011(2)
C(36) 0.055(3) 0.055(3) 0.076(3) 0.022(2) 0.010(2) -0.002(2)
N(1') 0.052(2) 0.031(2) 0.045(2) 0.007(2) 0.016(2) -0.0009(15)
N(2') 0.037(2) 0.047(2) 0.043(2) 0.009(2) 0.017(2) 0.009(2)
C(1') 0.032(2) 0.026(2) 0.027(2) 0.007(2) 0.015(2) 0.003(2)
C(2') 0.032(2) 0.025(2) 0.037(2) 0.007(2) 0.017(2) 0.001(2)
C(3') 0.032(2) 0.028(2) 0.036(2) 0.012(2) 0.015(2) 0.006(2)
C(4') 0.038(2) 0.024(2) 0.032(2) 0.009(2) 0.018(2) 0.004(2)
C(5') 0.031(2) 0.034(2) 0.032(2) 0.001(2) 0.012(2) 0.001(2)
C(6') 0.036(2) 0.026(2) 0.028(2) 0.004(2) 0.017(2) 0.0021(15)

loop_
_atom_site_label
_atom_site_fract_x
_atom_site_fract_y
_atom_site_fract_z
_atom_site_U_iso_or_equiv
_atom_site_thermal_displace_type
_atom_site_calc_flag
_atom_site_refinement_flags
_atom_site_occupancy
_atom_site_disorder_group
_atom_site_type_symbol
O(1) 0.0826(2) 0.7167(2) 0.6886(2) 0.0314(6) Uani d . 1 . O
N(1) 0.4300(3) 0.9532(2) 0.8411(2) 0.0302(7) Uani d . 1 . N
H1 0.3719(3) 0.8972(2) 0.8094(2) 0.036 Uiso calc R 1 . H
N(2) 0.1193(3) 1.0163(2) 0.7799(2) 0.0309(7) Uani d . 1 . N
N(3) -0.1104(3) 0.8478(2) 0.6741(2) 0.0310(7) Uani d . 1 . N
H3N -0.0237(3) 0.8805(2) 0.7051(2) 0.037 Uiso calc R 1 . H
N(4) 0.3827(3) 0.7419(2) 0.7787(2) 0.0304(7) Uani d . 1 . N
C(1) 0.5767(3) 0.9661(2) 0.8842(2) 0.0285(8) Uani d . 1 . C
C(2) 0.6322(3) 1.0696(2) 0.9284(2) 0.0298(8) Uani d . 1 . C
C(3) 0.5209(3) 1.1150(2) 0.9116(2) 0.0313(8) Uani d . 1 . C
H3 0.5273(3) 1.1828(2) 0.9328(2) 0.038 Uiso calc R 1 . H
C(4) 0.3911(3) 1.0429(2) 0.8562(2) 0.0294(8) Uani d . 1 . C
C(5) 0.2578(4) 1.0722(2) 0.8280(2) 0.0318(9) Uani d . 1 . C
C(6) 0.2558(4) 1.1774(2) 0.8522(2) 0.0349(9) Uani d . 1 . C
H6 0.3354(4) 1.2299(2) 0.8842(2) 0.042 Uiso calc R 1 . H
C(7) 0.1197(4) 1.1860(2) 0.8206(2) 0.0337(9) Uani d . 1 . C
C(8) 0.0330(4) 1.0849(2) 0.7755(2) 0.0299(8) Uani d . 1 . C
C(9) -0.1161(3) 1.0696(2) 0.7368(2) 0.0317(8) Uani d . 1 . C
H9 -0.1472(3) 1.1287(2) 0.7463(2) 0.038 Uiso calc R 1 . H
C(10) -0.2284(4) 0.9884(3) 0.6879(2) 0.0339(9) Uani d . 1 . C
H10 -0.3186(4) 1.0029(3) 0.6726(2) 0.041 Uiso calc R 1 . H
C(11) -0.2292(3) 0.8874(2) 0.6574(2) 0.0310(8) Uani d . 1 . C
C(12) -0.3511(3) 0.8097(3) 0.6044(2) 0.0327(8) Uani d . 1 . C
C(13) -0.3005(3) 0.7243(3) 0.5900(2) 0.0348(9) Uani d . 1 . C
H13 -0.3566(3) 0.6613(3) 0.5566(2) 0.042 Uiso calc R 1 . H
C(14) -0.1519(3) 0.7474(2) 0.6335(2) 0.0288(8) Uani d . 1 . C
C(15) -0.0599(3) 0.6815(2) 0.6388(2) 0.0303(8) Uani d . 1 . C
C(16) -0.0855(4) 0.5796(2) 0.6023(3) 0.0354(9) Uani d . 1 . C
H16 -0.1738(4) 0.5379(2) 0.5647(3) 0.042 Uiso calc R 1 . H
C(17) 0.0442(3) 0.5516(2) 0.6322(2) 0.0317(8) Uani d . 1 . C
H17 0.0596(3) 0.4873(2) 0.6189(2) 0.038 Uiso calc R 1 . H
C(18) 0.1467(3) 0.6359(2) 0.6853(3) 0.0308(8) Uani d . 1 . C
C(19) 0.2953(3) 0.6520(2) 0.7315(2) 0.0301(8) Uani d . 1 . C
C(20) 0.3739(4) 0.5730(2) 0.7316(3) 0.0353(9) Uani d . 1 . C
H20 0.3354(4) 0.5053(2) 0.7038(3) 0.042 Uiso calc R 1 . H
C(21) 0.5126(4) 0.6159(2) 0.7792(3) 0.0324(8) Uani d . 1 . C
C(22) 0.5170(3) 0.7228(2) 0.8086(2) 0.0299(8) Uani d . 1 . C
C(23) 0.6399(3) 0.7940(2) 0.8580(3) 0.0357(9) Uani d . 1 . C
H23 0.7228(3) 0.7690(2) 0.8732(3) 0.043 Uiso calc R 1 . H
C(24) 0.6632(4) 0.8980(2) 0.8898(3) 0.0358(9) Uani d . 1 . C
H24 0.7596(4) 0.9280(2) 0.9221(3) 0.043 Uiso calc R 1 . H
C(25) 0.7879(3) 1.1169(2) 0.9847(3) 0.0346(9) Uani d . 1 . C
H25A 0.8412(3) 1.1116(2) 0.9381(3) 0.042 Uiso calc R 1 . H
H25B 0.8230(3) 1.0779(2) 1.0407(3) 0.042 Uiso calc R 1 . H
C(26) 0.8187(3) 1.2278(2) 1.0279(3) 0.0402(9) Uani d . 1 . C
H26A 0.7846(3) 1.2676(2) 0.9723(3) 0.048 Uiso calc R 1 . H
H26B 0.7666(3) 1.2338(2) 1.0751(3) 0.048 Uiso calc R 1 . H
C(27) 0.9766(3) 1.2707(3) 1.0832(3) 0.0437(10) Uani d . 1 . C
H27A 0.9912(3) 1.3407(3) 1.1092(3) 0.066 Uiso calc R 1 . H
H27B 1.0284(3) 1.2662(3) 1.0363(3) 0.066 Uiso calc R 1 . H
H27C 1.0104(3) 1.2324(3) 1.1392(3) 0.066 Uiso calc R 1 . H
C(28) 0.0658(4) 1.2822(2) 0.8277(3) 0.0401(9) Uani d . 1 . C
H28A -0.0058(4) 1.2706(2) 0.8613(3) 0.048 Uiso calc R 1 . H
H28B 0.0202(4) 1.2980(2) 0.7590(3) 0.048 Uiso calc R 1 . H
C(29) 0.1858(4) 1.3738(2) 0.8873(3) 0.0469(10) Uani d . 1 . C
H29A 0.2377(4) 1.3556(2) 0.9535(3) 0.056 Uiso calc R 1 . H
H29B 0.2524(4) 1.3897(2) 0.8499(3) 0.056 Uiso calc R 1 . H
C(30) 0.1302(4) 1.4675(3) 0.9037(3) 0.0563(11) Uani d . 1 . C
H30A 0.2090(4) 1.5224(3) 0.9411(3) 0.084 Uiso calc R 1 . H
H30B 0.0658(4) 1.4527(3) 0.9420(3) 0.084 Uiso calc R 1 . H
H30C 0.0805(4) 1.4869(3) 0.8384(3) 0.084 Uiso calc R 1 . H
C(31) -0.5046(3) 0.8190(3) 0.5707(3) 0.0345(9) Uani d . 1 . C
H31A -0.5147(3) 0.8752(3) 0.5296(3) 0.041 Uiso calc R 1 . H
H31B -0.5298(3) 0.8348(3) 0.6308(3) 0.041 Uiso calc R 1 . H
C(32) -0.6073(3) 0.7231(2) 0.5089(3) 0.0369(9) Uani d . 1 . C
H32A -0.5799(3) 0.7056(2) 0.4503(3) 0.044 Uiso calc R 1 . H
H32B -0.6007(3) 0.6675(2) 0.5510(3) 0.044 Uiso calc R 1 . H
C(33) -0.7605(3) 0.7356(3) 0.4717(3) 0.0435(10) Uani d . 1 . C
H33A -0.8221(3) 0.6733(3) 0.4330(3) 0.065 Uiso calc R 1 . H
H33B -0.7679(3) 0.7897(3) 0.4290(3) 0.065 Uiso calc R 1 . H
H33C -0.7886(3) 0.7516(3) 0.5296(3) 0.065 Uiso calc R 1 . H
C(34) 0.6376(3) 0.5673(2) 0.7966(3) 0.0387(9) Uani d . 1 . C
H34A 0.6906(3) 0.5763(2) 0.8695(3) 0.046 Uiso calc R 1 . H
H34B 0.7005(3) 0.6026(2) 0.7626(3) 0.046 Uiso calc R 1 . H
C(35) 0.5988(4) 0.4541(3) 0.7581(3) 0.0564(12) Uani d . 1 . C
H35A 0.5340(4) 0.4187(3) 0.7905(3) 0.068 Uiso calc R 1 . H
H35B 0.5488(4) 0.4449(3) 0.6847(3) 0.068 Uiso calc R 1 . H
C(36) 0.7281(4) 0.4068(3) 0.7800(3) 0.0637(12) Uani d . 1 . C
H36A 0.6976(4) 0.3358(3) 0.7542(3) 0.096 Uiso calc R 1 . H
H36B 0.7769(4) 0.4142(3) 0.8527(3) 0.096 Uiso calc R 1 . H
H36C 0.7918(4) 0.4405(3) 0.7469(3) 0.096 Uiso calc R 1 . H
N(1') 0.7956(3) 0.6656(2) 0.3667(2) 0.0431(8) Uani d . 1 . N
N(2') 0.5029(3) 0.8769(2) 0.3390(2) 0.0412(8) Uani d . 1 . N
C(1') 0.8775(3) 0.9229(2) 0.4462(2) 0.0272(8) Uani d . 1 . C
C(2') 1.0174(3) 0.9021(2) 0.4807(2) 0.0300(8) Uani d . 1 . C
H2' 1.0277(3) 0.8364(2) 0.4671(2) 0.036 Uiso calc R 1 . H
C(3') 0.8651(3) 1.0254(2) 0.4677(2) 0.0300(8) Uani d . 1 . C
H3' 0.7758(3) 1.0418(2) 0.4459(2) 0.036 Uiso calc R 1 . H
C(4') 0.7580(3) 0.8472(2) 0.3956(2) 0.0294(8) Uani d . 1 . C
C(5') 0.7743(3) 0.7452(3) 0.3776(3) 0.0332(8) Uani d . 1 . C
C(6') 0.6167(4) 0.8636(2) 0.3630(2) 0.0288(8) Uani d . 1 . C

loop_
_atom_type_symbol
_atom_type_description
_atom_type_scat_dispersion_real
_atom_type_scat_dispersion_imag
_atom_type_scat_source
C C .0181 .0091 'International Tables Vol C Tables 4.2.6.8 and 6.1.1.4'
H H .0000 .0000 'International Tables Vol C Tables 4.2.6.8 and 6.1.1.4'
N N .0311 .0180 'International Tables Vol C Tables 4.2.6.8 and 6.1.1.4'
O O .0492 .0322 'International Tables Vol C Tables 4.2.6.8 and 6.1.1.4'

loop_
_geom_angle_atom_site_label_1
_geom_angle_atom_site_label_2
_geom_angle_atom_site_label_3
_geom_angle_site_symmetry_1
_geom_angle
_geom_angle_publ_flag
C(15) O(1) C(18) . 106.9(2) y
C(4) N(1) C(1) . 109.9(3) y
C(8) N(2) C(5) . 105.3(3) y
C(11) N(3) C(14) . 109.0(3) y
C(19) N(4) C(22) . 104.6(3) y
C(24) C(1) N(1) . 130.8(3) y
C(24) C(1) C(2) . 122.2(3) y
N(1) C(1) C(2) . 107.0(3) y
C(3) C(2) C(1) . 107.5(3) y
C(3) C(2) C(25) . 127.4(3) y
C(1) C(2) C(25) . 125.1(3) y
C(2) C(3) C(4) . 109.6(3) y
N(1) C(4) C(5) . 133.3(3) y
N(1) C(4) C(3) . 106.0(3) y
C(5) C(4) C(3) . 120.6(3) y
N(2) C(5) C(4) . 131.3(3) y
N(2) C(5) C(6) . 109.8(3) y
C(4) C(5) C(6) . 118.9(3) y
C(7) C(6) C(5) . 108.0(3) y
C(6) C(7) C(8) . 106.6(3) y
C(6) C(7) C(28) . 126.9(3) y
C(8) C(7) C(28) . 126.6(3) y
N(2) C(8) C(9) . 129.9(3) y
N(2) C(8) C(7) . 110.3(3) y
C(9) C(8) C(7) . 119.8(3) y
C(10) C(9) C(8) . 135.7(3) y
C(9) C(10) C(11) . 130.7(3) y
N(3) C(11) C(10) . 125.1(3) y
N(3) C(11) C(12) . 108.4(3) y
C(10) C(11) C(12) . 126.5(3) y
C(13) C(12) C(11) . 106.1(3) y
C(13) C(12) C(31) . 127.2(3) y
C(11) C(12) C(31) . 126.7(3) y
C(12) C(13) C(14) . 109.1(3) y
N(3) C(14) C(13) . 107.4(3) y
N(3) C(14) C(15) . 125.2(3) y
C(13) C(14) C(15) . 127.4(3) y
O(1) C(15) C(16) . 109.2(3) y
O(1) C(15) C(14) . 119.1(3) y
C(16) C(15) C(14) . 131.7(3) y
C(17) C(16) C(15) . 107.2(3) y
C(18) C(17) C(16) . 107.5(3) y
C(17) C(18) O(1) . 109.1(3) y
C(17) C(18) C(19) . 132.3(3) y
O(1) C(18) C(19) . 118.6(3) y
N(4) C(19) C(18) . 124.9(3) y
N(4) C(19) C(20) . 111.9(3) y
C(18) C(19) C(20) . 123.2(3) y
C(21) C(20) C(19) . 107.0(3) y
C(20) C(21) C(22) . 105.3(3) y
C(20) C(21) C(34) . 127.9(3) y
C(22) C(21) C(34) . 126.8(3) y
C(23) C(22) N(4) . 124.6(3) y
C(23) C(22) C(21) . 124.1(3) y
N(4) C(22) C(21) . 111.2(3) y
C(22) C(23) C(24) . 131.4(3) y
C(1) C(24) C(23) . 134.8(3) y
C(2) C(25) C(26) . 114.9(3) y
C(27) C(26) C(25) . 112.2(3) y
C(7) C(28) C(29) . 112.7(3) y
C(30) C(29) C(28) . 112.7(3) y
C(12) C(31) C(32) . 112.8(3) y
C(33) C(32) C(31) . 112.0(3) y
C(21) C(34) C(35) . 114.6(3) y
C(36) C(35) C(34) . 113.0(3) y
C(4') C(1') C(2') . 121.5(3) y
C(4') C(1') C(3') . 120.9(3) y
C(2') C(1') C(3') . 117.6(3) y
C(3') C(2') C(1') 2_776 122.3(3) y
C(2') C(3') C(1') 2_776 120.1(3) y
C(1') C(4') C(6') . 123.4(3) y
C(1') C(4') C(5') . 119.3(3) y
C(6') C(4') C(5') . 117.2(3) y
N(1') C(5') C(4') . 175.9(4) y
N(2') C(6') C(4') . 178.5(4) y

loop_
_geom_bond_atom_site_label_1
_geom_bond_atom_site_label_2
_geom_bond_site_symmetry_2
_geom_bond_distance
_geom_bond_publ_flag
O(1) C(15) . 1.358(4) y
O(1) C(18) . 1.379(4) y
N(1) C(4) . 1.369(4) y
N(1) C(1) . 1.383(4) y
N(2) C(8) . 1.379(4) y
N(2) C(5) . 1.386(4) y
N(3) C(11) . 1.365(4) y
N(3) C(14) . 1.372(4) y
N(4) C(19) . 1.348(4) y
N(4) C(22) . 1.367(4) y
C(1) C(24) . 1.374(4) y
C(1) C(2) . 1.426(4) y
C(2) C(3) . 1.345(4) y
C(2) C(25) . 1.507(4) y
C(3) C(4) . 1.430(4) y
C(4) C(5) . 1.418(4) y
C(5) C(6) . 1.447(4) y
C(6) C(7) . 1.335(4) y
C(7) C(8) . 1.457(4) y
C(7) C(28) . 1.512(4) y
C(8) C(9) . 1.399(4) y
C(9) C(10) . 1.379(4) y
C(10) C(11) . 1.404(4) y
C(11) C(12) . 1.416(4) y
C(12) C(13) . 1.378(4) y
C(12) C(31) . 1.503(4) y
C(13) C(14) . 1.394(4) y
C(14) C(15) . 1.394(4) y
C(15) C(16) . 1.386(4) y
C(16) C(17) . 1.376(4) y
C(17) C(18) . 1.372(4) y
C(18) C(19) . 1.400(4) y
C(19) C(20) . 1.447(4) y
C(20) C(21) . 1.340(4) y
C(21) C(22) . 1.467(4) y
C(21) C(34) . 1.493(4) y
C(22) C(23) . 1.366(4) y
C(23) C(24) . 1.401(4) y
C(25) C(26) . 1.518(4) y
C(26) C(27) . 1.513(4) y
C(28) C(29) . 1.536(5) y
C(29) C(30) . 1.514(5) y
C(31) C(32) . 1.513(4) y
C(32) C(33) . 1.515(4) y
C(34) C(35) . 1.525(4) y
C(35) C(36) . 1.516(5) y
N(1') C(5') . 1.147(4) y
N(2') C(6') . 1.144(4) y
C(1') C(4') . 1.380(4) y
C(1') C(2') . 1.429(4) y
C(1') C(3') . 1.438(4) y
C(2') C(3') 2_776 1.349(4) y
C(3') C(2') 2_776 1.349(4) y
C(4') C(6') . 1.420(5) y
C(4') C(5') . 1.437(5) y
